data_7241162
loop_
_publ_author_name
'Lin, Yuhan'
'Yu, Liang'
'Wang, Hao'
'Li, Jing'

_publ_section_title
;
 Enhanced Fluorescence by Increasing Dimensionality: A Novel
 Three-Dimensional Luminescent Metal-Organic Framework with Rigidified
 Ligands
;
_journal_name_full CrystEngComm
_journal_paper_doi 10.1039/D0CE01092H
_journal_year 2020
_chemical_formula_sum 'C36 H34 N2 O13 Zn3'
_chemical_formula_weight 898.76
_space_group_crystal_system triclinic
_space_group_IT_number 2
_space_group_name_Hall '-P 1'
_space_group_name_H-M_alt 'P -1'
_atom_sites_solution_hydrogens mixed
_audit_update_record
;
2020-02-17 deposited with the CCDC.	2020-09-01 downloaded from the CCDC.
;
_cell_angle_alpha 81.7630(10)
_cell_angle_beta 69.7180(10)
_cell_angle_gamma 73.4520(10)
_cell_formula_units_Z 2
_cell_length_a 11.8105(2)
_cell_length_b 11.8159(2)
_cell_length_c 14.7854(3)
_cell_measurement_reflns_used 9804
_cell_measurement_temperature 173.(2)
_cell_measurement_theta_max 72.3886
_cell_measurement_theta_min 3.9075
_cell_volume 1852.96(6)
_computing_cell_refinement 'SAINT V8.38A (Bruker Nano, Inc., 2017)'
_computing_data_reduction 'SAINT V8.38A (Bruker Nano, Inc., 2017)'
_computing_structure_refinement 'SHELXL-2018/3 (Sheldrick, 2018)'
_computing_structure_solution 'XT, VERSION 2014/5'
_diffrn_ambient_temperature 173.(2)
_diffrn_detector_area_resol_mean 7.3910
_diffrn_measured_fraction_theta_full 0.981
_diffrn_measured_fraction_theta_max 0.981
_diffrn_measurement_device_type 'Bruker D8 VENTURE PHOTON II'
_diffrn_measurement_method 'omega and phi scan'
_diffrn_radiation_monochromator mulilayer
_diffrn_radiation_type 'Cu K\a'
_diffrn_radiation_wavelength 1.54178
_diffrn_reflns_av_unetI/netI 0.0249
_diffrn_reflns_limit_h_max 14
_diffrn_reflns_limit_h_min -13
_diffrn_reflns_limit_k_max 14
_diffrn_reflns_limit_k_min -14
_diffrn_reflns_limit_l_max 18
_diffrn_reflns_limit_l_min 0
_diffrn_reflns_number 7200
_diffrn_reflns_theta_full 72.46
_diffrn_reflns_theta_max 72.46
_diffrn_reflns_theta_min 3.91
_diffrn_source 'Ius 3.0'
_diffrn_source_type microfocus
_exptl_absorpt_coefficient_mu 2.852
_exptl_absorpt_correction_T_max 0.7535
_exptl_absorpt_correction_T_min 0.6739
_exptl_absorpt_correction_type multi-scan
_exptl_absorpt_process_details 'TWINABS - Bruker AXS scaling for twinned crystals - Version 2012/1'
_exptl_crystal_density_diffrn 1.611
_exptl_crystal_density_method 'not measured'
_exptl_crystal_description block
_exptl_crystal_F_000 916
_exptl_crystal_size_max 0.200
_exptl_crystal_size_mid 0.200
_exptl_crystal_size_min 0.100
_refine_diff_density_max 1.076
_refine_diff_density_min -0.489
_refine_ls_extinction_method none
_refine_ls_goodness_of_fit_ref 1.052
_refine_ls_hydrogen_treatment constr
_refine_ls_matrix_type full
_refine_ls_number_parameters 550
_refine_ls_number_reflns 7200
_refine_ls_number_restraints 265
_refine_ls_restrained_S_all 1.049
_refine_ls_R_factor_all 0.0372
_refine_ls_R_factor_gt 0.0347
_refine_ls_shift/su_max 0.001
_refine_ls_shift/su_mean 0.000
_refine_ls_structure_factor_coef Fsqd
_refine_ls_weighting_details 'w=1/[\s^2^(Fo^2^)+(0.0636P)^2^+1.8915P] where P=(Fo^2^+2Fc^2^)/3'
_refine_ls_weighting_scheme calc
_refine_ls_wR_factor_gt 0.1038
_refine_ls_wR_factor_ref 0.1065
_reflns_number_gt 6802
_reflns_number_total 7200
_reflns_threshold_expression 'I > 2\s(I)'
_cod_data_source_file d0ce01092h2.cif
_cod_data_source_block YL2_58_1C
_cod_depositor_comments
;
The following automatic conversions were performed:

data item '_exptl_absorpt_correction_type' value 'Multi-Scan' was
changed to 'multi-scan' in accordance with the
/home/data/users/saulius/crontab/automatic-downloads/rss-feeds/RSC/lib/dictionaries/cif_core.dic
dictionary named 'cif_core.dic' version 2.4.2 last updated on
2011-04-26.

Automatic conversion script
Id: cif_fix_values 7556 2019-12-06 15:28:31Z antanas 
;
_cod_database_code 7241162

loop_
_space_group_symop_operation_xyz
'x, y, z'
'-x, -y, -z'

loop_
_atom_site_type_symbol
_atom_site_label
_atom_site_fract_x
_atom_site_fract_y
_atom_site_fract_z
_atom_site_U_iso_or_equiv
_atom_site_adp_type
_atom_site_calc_flag
_atom_site_refinement_flags_adp
_atom_site_refinement_flags_occupancy
_atom_site_refinement_flags_posn
_atom_site_occupancy
_atom_site_disorder_assembly
_atom_site_disorder_group
Zn Zn1 0.21837(4) 1.06192(4) 1.01680(3) 0.02430(11) Uani d . . . 1.0 . .
N N1 0.6242(4) -0.3885(3) 1.0118(3) 0.0577(10) Uani d . . . 1.0 . .
O O1 0.3802(2) 0.98843(18) 1.03348(15) 0.0205(4) Uani d . . . 1.0 . .
H H1A 0.379877 0.918556 1.048583 0.031 Uiso d U . R 1.0 . .
C C1 -0.0196(2) 0.8169(4) 0.8269(3) 0.0364(8) Uani d U . D 1.0 . .
Zn Zn3 0.51361(4) -0.03528(4) 0.89752(3) 0.02149(11) Uani d . . . 1.0 . .
O O3 0.0539(5) 0.8492(10) 0.8568(6) 0.051(2) Uani d U P D 0.68(2) A 1
O O3A 0.0414(12) 0.7968(18) 0.8854(9) 0.047(3) Uani d U P D 0.32(2) A 2
C C3 0.1689(3) 0.7064(3) 0.7055(2) 0.0297(7) Uani d . . . 1.0 . .
H H3 0.215959 0.72171 0.740906 0.036 Uiso calc U . R 1.0 . .
Zn Zn2 0.09158(4) 0.87214(4) 0.97434(3) 0.02211(11) Uani d . . . 1.0 . .
O O2 0.10024(19) 1.04222(19) 0.95693(14) 0.0216(4) Uani d . . . 1.0 . .
H H2A 0.125745 1.062051 0.900283 0.032 Uiso d U . R 1.0 . .
C C2 0.0404(3) 0.7511(3) 0.7351(2) 0.0284(7) Uani d . . . 1.0 . .
C C4 0.2291(3) 0.6396(3) 0.6246(2) 0.0249(7) Uani d . . . 1.0 . .
H H4 0.316848 0.607107 0.606183 0.03 Uiso calc U . R 1.0 . .
O O4 -0.1372(2) 0.8477(2) 0.86091(16) 0.0263(5) Uani d . . D 1.0 . .
C C5 0.1616(3) 0.6199(3) 0.5700(2) 0.0202(6) Uani d . . . 1.0 . .
O O5 0.2590(2) 0.1945(2) 0.91550(16) 0.0301(5) Uani d . . . 1.0 . .
C C6 0.0331(3) 0.6699(3) 0.5979(2) 0.0229(6) Uani d . . . 1.0 . .
H H6 -0.013251 0.66023 0.559644 0.027 Uiso calc U . R 1.0 . .
O O6 0.4652(2) 0.1338(2) 0.84045(17) 0.0313(5) Uani d . . . 1.0 . .
C C7 -0.0282(3) 0.7335(3) 0.6809(2) 0.0264(7) Uani d . . . 1.0 . .
H H7 -0.116169 0.764604 0.700436 0.032 Uiso calc U . R 1.0 . .
O O7 0.1713(3) 0.8957(2) 0.1134(2) 0.0453(7) Uani d . . . 1.0 . .
O O8 0.0947(2) 0.7571(2) 0.08901(18) 0.0344(6) Uani d . . . 1.0 . .
C C8 0.2260(3) 0.5475(3) 0.4833(2) 0.0189(6) Uani d . . . 1.0 . .
O O9 0.7271(2) 0.2090(2) 0.10489(17) 0.0306(5) Uani d . . . 1.0 . .
C C9 0.2053(3) 0.6085(3) 0.3926(2) 0.0186(6) Uani d . . . 1.0 . .
C C11 0.2071(3) 0.7818(3) 0.2828(2) 0.0272(7) Uani d . . . 1.0 . .
H H11 0.224036 0.85726 0.264758 0.033 Uiso calc U . R 1.0 . .
O O11 0.6747(2) -0.0763(2) 0.77869(17) 0.0352(6) Uani d . . . 1.0 . .
H H11B 0.692332 -0.042672 0.721689 0.053 Uiso d U . R 1.0 . .
H H11A 0.736931 -0.094072 0.792989 0.053 Uiso d U . R 1.0 . .
C C10 0.2234(3) 0.7224(3) 0.3666(2) 0.0250(6) Uani d . . . 1.0 . .
H H10 0.247398 0.759512 0.407482 0.03 Uiso calc U . R 1.0 . .
O O10 0.6249(2) 0.0665(2) 0.14897(19) 0.0311(5) Uani d . . . 1.0 . .
C C12 0.1658(3) 0.7311(3) 0.2247(2) 0.0229(6) Uani d . . . 1.0 . .
O O12 0.5473(3) -0.2154(2) 0.9453(2) 0.0371(6) Uani d . . . 1.0 . .
C C13 0.1451(3) 0.6192(3) 0.2503(2) 0.0257(7) Uani d . . . 1.0 . .
H H13 0.116105 0.584495 0.211272 0.031 Uiso calc U . R 1.0 . .
C C14 0.1664(3) 0.5577(3) 0.3326(2) 0.0237(6) Uani d . . . 1.0 . .
H H14 0.154428 0.480208 0.348358 0.028 Uiso calc U . R 1.0 . .
C C15 0.1434(3) 0.7995(3) 0.1359(2) 0.0288(7) Uani d . . . 1.0 . .
C C16 0.2999(3) 0.4378(3) 0.4866(2) 0.0192(6) Uani d . . . 1.0 . .
C C19 0.2211(3) 0.3079(3) 0.7450(2) 0.0284(7) Uani d . . . 1.0 . .
H H19 0.14919 0.302807 0.798668 0.034 Uiso calc U . R 1.0 . .
C C18 0.2077(3) 0.3658(3) 0.6592(2) 0.0266(7) Uani d . . . 1.0 . .
H H18 0.126505 0.399714 0.654794 0.032 Uiso calc U . R 1.0 . .
C C17 0.3119(3) 0.3748(3) 0.5794(2) 0.0209(6) Uani d . . . 1.0 . .
C C20 0.3396(3) 0.2574(3) 0.7526(2) 0.0232(6) Uani d . . . 1.0 . .
C C21 0.4442(3) 0.2636(3) 0.6722(2) 0.0262(7) Uani d . . . 1.0 . .
H H21 0.525463 0.22747 0.675891 0.031 Uiso calc U . R 1.0 . .
C C22 0.4302(3) 0.3218(3) 0.5875(2) 0.0259(7) Uani d . . . 1.0 . .
H H22 0.502265 0.325972 0.533708 0.031 Uiso calc U . R 1.0 . .
C C23 0.3565(3) 0.1898(3) 0.8436(2) 0.0243(6) Uani d . . . 1.0 . .
C C24 0.3810(3) 0.3714(3) 0.3989(2) 0.0188(6) Uani d . . . 1.0 . .
C C25 0.3828(3) 0.2539(3) 0.3937(2) 0.0252(6) Uani d . . . 1.0 . .
H H25 0.328204 0.217797 0.445317 0.03 Uiso calc U . R 1.0 . .
C C26 0.4617(3) 0.1891(3) 0.3157(2) 0.0255(6) Uani d . . . 1.0 . .
H H26 0.459607 0.109868 0.313156 0.031 Uiso calc U . R 1.0 . .
C C27 0.5451(3) 0.2394(3) 0.2401(2) 0.0227(6) Uani d . . . 1.0 . .
C C28 0.5451(3) 0.3561(3) 0.2447(2) 0.0232(6) Uani d . . . 1.0 . .
H H28 0.601651 0.391122 0.19387 0.028 Uiso calc U . R 1.0 . .
C C29 0.4633(3) 0.4223(3) 0.3229(2) 0.0219(6) Uani d . . . 1.0 . .
H H29 0.463455 0.502316 0.32461 0.026 Uiso calc U . R 1.0 . .
C C30 0.6385(3) 0.1665(3) 0.1574(2) 0.0236(6) Uani d . . . 1.0 . .
C C31 0.6351(4) -0.2950(4) 0.9503(3) 0.0452(10) Uani d . . . 1.0 . .
H H31 0.715863 -0.291079 0.908467 0.054 Uiso calc U . R 1.0 . .
C C32 0.4978(6) -0.3921(5) 1.0797(5) 0.0732(17) Uani d . . . 1.0 . .
H H32A 0.483696 -0.469842 1.079267 0.11 Uiso calc U . R 1.0 . .
H H32B 0.434399 -0.330785 1.059302 0.11 Uiso calc U . R 1.0 . .
H H32C 0.492097 -0.378054 1.145006 0.11 Uiso calc U . R 1.0 . .
C C33 0.7376(6) -0.4769(5) 1.0235(6) 0.085(2) Uani d . . . 1.0 . .
H H33A 0.730111 -0.556825 1.021107 0.128 Uiso calc U . R 1.0 . .
H H33B 0.745586 -0.46823 1.085795 0.128 Uiso calc U . R 1.0 . .
H H33C 0.811675 -0.463701 0.971266 0.128 Uiso calc U . R 1.0 . .
C C1_1 0.7059(9) 0.0267(8) 0.5182(6) 0.0516(18) Uani d U P D 0.544(7) B 1
H H1_1 0.621586 0.067226 0.52499 0.062 Uiso calc U P R 0.544(7) B 1
O O1_1 0.7497(10) 0.0113(13) 0.5917(8) 0.060(3) Uani d U P D 0.544(7) B 1
N N1_1 0.7841(12) -0.016(2) 0.4351(8) 0.045(2) Uani d U P D 0.544(7) B 1
C C2_1 0.7502(12) -0.0094(11) 0.3494(8) 0.074(3) Uani d U P D 0.544(7) B 1
H H2A_1 0.796153 0.039835 0.299121 0.112 Uiso calc U P R 0.544(7) B 1
H H2B_1 0.660385 0.025793 0.364232 0.112 Uiso calc U P R 0.544(7) B 1
H H2C_1 0.771169 -0.088902 0.326416 0.112 Uiso calc U P R 0.544(7) B 1
C C3_1 0.9116(10) -0.0722(13) 0.4231(10) 0.088(3) Uani d U P D 0.544(7) B 1
H H3A_1 0.963157 -0.051646 0.358286 0.132 Uiso calc U P R 0.544(7) B 1
H H3B_1 0.9234 -0.158095 0.431172 0.132 Uiso calc U P R 0.544(7) B 1
H H3C_1 0.936267 -0.04527 0.47147 0.132 Uiso calc U P R 0.544(7) B 1
C C1A_1 0.8060(10) -0.0229(9) 0.5238(7) 0.052(2) Uani d U P D 0.456(7) B 2
H H1A_1 0.882969 -0.062449 0.534275 0.062 Uiso calc U P R 0.456(7) B 2
O O1A_1 0.7062(10) 0.0302(13) 0.5954(8) 0.044(2) Uani d U P D 0.456(7) B 2
N N1A_1 0.7921(14) -0.017(3) 0.4386(10) 0.046(2) Uani d U P D 0.456(7) B 2
C C2A_1 0.8935(14) -0.0687(14) 0.3572(11) 0.088(4) Uani d U P D 0.456(7) B 2
H H2AA_1 0.879896 -0.028863 0.297587 0.131 Uiso calc U P R 0.456(7) B 2
H H2AB_1 0.898424 -0.152909 0.357523 0.131 Uiso calc U P R 0.456(7) B 2
H H2AC_1 0.971682 -0.059378 0.360778 0.131 Uiso calc U P R 0.456(7) B 2
C C3A_1 0.6739(12) 0.0325(13) 0.4255(10) 0.074(3) Uani d U P D 0.456(7) B 2
H H3AA_1 0.65602 -0.02246 0.391635 0.111 Uiso calc U P R 0.456(7) B 2
H H3AB_1 0.674861 0.107325 0.387218 0.111 Uiso calc U P R 0.456(7) B 2
H H3AC_1 0.609178 0.046888 0.488592 0.111 Uiso calc U P R 0.456(7) B 2

loop_
_atom_site_aniso_label
_atom_site_aniso_U_11
_atom_site_aniso_U_22
_atom_site_aniso_U_33
_atom_site_aniso_U_12
_atom_site_aniso_U_13
_atom_site_aniso_U_23
Zn1 0.0192(2) 0.0371(2) 0.01441(19) -0.00326(17) -0.00641(17) -0.00004(17)
N1 0.061(3) 0.0370(19) 0.060(2) -0.0019(17) -0.012(2) 0.0032(17)
O1 0.0237(11) 0.0203(10) 0.0148(10) 0.0010(8) -0.0079(8) -0.0015(8)
C1 0.0236(17) 0.059(2) 0.0255(17) 0.0000(16) -0.0074(14) -0.0195(16)
Zn3 0.0212(2) 0.0261(2) 0.01411(19) 0.00166(16) -0.00675(17) -0.00426(16)
O3 0.030(2) 0.097(5) 0.032(3) -0.019(3) 0.000(2) -0.038(3)
O3A 0.027(4) 0.080(7) 0.035(5) 0.005(4) -0.014(4) -0.034(4)
C3 0.0226(16) 0.044(2) 0.0240(16) -0.0020(14) -0.0104(13) -0.0127(14)
Zn2 0.0217(2) 0.0257(2) 0.01400(19) 0.00405(16) -0.00729(16) -0.00222(16)
O2 0.0224(11) 0.0276(11) 0.0103(9) 0.0023(9) -0.0067(8) -0.0013(8)
C2 0.0232(16) 0.0381(18) 0.0222(16) 0.0010(14) -0.0072(13) -0.0139(14)
C4 0.0174(14) 0.0344(17) 0.0201(15) 0.0001(13) -0.0051(12) -0.0085(13)
O4 0.0231(11) 0.0328(12) 0.0179(10) -0.0003(9) -0.0032(9) -0.0082(9)
C5 0.0229(15) 0.0229(15) 0.0107(13) -0.0007(12) -0.0041(11) -0.0015(11)
O5 0.0322(13) 0.0345(12) 0.0164(11) -0.0036(10) -0.0061(10) 0.0072(9)
C6 0.0217(15) 0.0304(16) 0.0175(14) -0.0012(12) -0.0100(12) -0.0055(12)
O6 0.0271(12) 0.0380(13) 0.0258(12) -0.0057(10) -0.0135(10) 0.0145(10)
C7 0.0182(15) 0.0356(18) 0.0233(16) 0.0005(13) -0.0071(13) -0.0091(13)
O7 0.066(2) 0.0368(15) 0.0329(14) -0.0145(14) -0.0216(14) 0.0182(12)
O8 0.0340(13) 0.0448(14) 0.0229(12) -0.0041(11) -0.0163(11) 0.0084(10)
C8 0.0190(14) 0.0238(14) 0.0124(13) -0.0026(11) -0.0054(11) -0.0013(11)
O9 0.0277(12) 0.0276(11) 0.0267(12) 0.0045(9) -0.0036(10) -0.0071(10)
C9 0.0168(14) 0.0211(14) 0.0129(13) 0.0015(11) -0.0037(11) -0.0007(11)
C11 0.0343(18) 0.0216(15) 0.0236(16) -0.0064(13) -0.0096(14) 0.0047(12)
O11 0.0248(12) 0.0570(17) 0.0187(11) 0.0013(11) -0.0065(10) -0.0112(11)
C10 0.0314(17) 0.0230(15) 0.0211(15) -0.0048(13) -0.0113(13) -0.0002(12)
O10 0.0262(12) 0.0317(13) 0.0379(13) 0.0034(10) -0.0154(11) -0.0182(11)
C12 0.0203(15) 0.0256(15) 0.0162(14) 0.0012(12) -0.0055(12) 0.0048(12)
O12 0.0427(15) 0.0227(12) 0.0405(15) 0.0013(11) -0.0137(12) -0.0035(10)
C13 0.0297(17) 0.0300(16) 0.0208(15) -0.0076(13) -0.0137(13) 0.0025(13)
C14 0.0306(17) 0.0224(15) 0.0213(15) -0.0079(13) -0.0135(13) 0.0045(12)
C15 0.0232(16) 0.0312(17) 0.0195(15) 0.0051(13) -0.0036(13) 0.0054(13)
C16 0.0182(14) 0.0239(14) 0.0135(13) -0.0021(12) -0.0057(11) -0.0001(11)
C19 0.0242(16) 0.0375(18) 0.0175(15) -0.0050(14) -0.0050(13) 0.0072(13)
C18 0.0184(15) 0.0344(17) 0.0232(16) -0.0027(13) -0.0083(13) 0.0061(13)
C17 0.0249(15) 0.0210(14) 0.0140(13) -0.0013(12) -0.0070(12) 0.0010(11)
C20 0.0246(16) 0.0264(15) 0.0158(14) -0.0031(12) -0.0077(12) 0.0041(12)
C21 0.0215(16) 0.0323(17) 0.0211(15) -0.0009(13) -0.0089(13) 0.0035(13)
C22 0.0196(15) 0.0340(17) 0.0157(14) 0.0011(13) -0.0030(12) 0.0020(12)
C23 0.0268(16) 0.0263(15) 0.0188(15) -0.0040(13) -0.0103(13) 0.0040(12)
C24 0.0196(14) 0.0217(14) 0.0122(13) 0.0015(11) -0.0065(11) -0.0020(11)
C25 0.0297(17) 0.0251(15) 0.0188(14) -0.0064(13) -0.0067(13) 0.0007(12)
C26 0.0286(17) 0.0233(15) 0.0243(15) -0.0030(13) -0.0101(14) -0.0035(12)
C27 0.0220(15) 0.0254(15) 0.0193(14) 0.0031(12) -0.0094(12) -0.0080(12)
C28 0.0206(15) 0.0280(16) 0.0174(14) -0.0027(12) -0.0046(12) -0.0008(12)
C29 0.0245(15) 0.0196(14) 0.0183(14) -0.0005(12) -0.0066(12) -0.0019(11)
C30 0.0195(15) 0.0301(16) 0.0196(15) 0.0042(12) -0.0102(13) -0.0077(12)
C31 0.048(2) 0.039(2) 0.041(2) -0.0043(19) -0.0110(19) 0.0003(17)
C32 0.076(4) 0.052(3) 0.070(4) -0.019(3) -0.002(3) 0.012(3)
C33 0.091(5) 0.051(3) 0.101(5) 0.000(3) -0.038(4) 0.016(3)
C1_1 0.057(4) 0.050(3) 0.042(3) -0.012(3) -0.008(3) -0.008(3)
O1_1 0.077(7) 0.062(6) 0.039(4) -0.020(5) -0.016(4) -0.004(3)
N1_1 0.048(3) 0.046(3) 0.035(3) -0.006(3) -0.014(3) -0.002(3)
C2_1 0.095(6) 0.079(5) 0.053(4) -0.011(5) -0.036(4) -0.004(4)
C3_1 0.064(5) 0.102(6) 0.074(6) 0.007(5) -0.015(5) -0.001(5)
C1A_1 0.055(4) 0.054(4) 0.048(4) -0.009(3) -0.023(3) -0.001(3)
O1A_1 0.046(5) 0.048(5) 0.031(4) -0.003(4) -0.006(4) -0.010(3)
N1A_1 0.049(4) 0.050(4) 0.036(4) -0.003(4) -0.015(3) -0.002(4)
C2A_1 0.083(7) 0.086(6) 0.068(6) -0.011(6) 0.004(6) -0.018(6)
C3A_1 0.065(6) 0.085(6) 0.063(6) 0.002(5) -0.030(5) 0.006(5)

loop_
_atom_type_symbol
_atom_type_description
_atom_type_scat_dispersion_real
_atom_type_scat_dispersion_imag
_atom_type_scat_source
C C 0.0181 0.0091 'International Tables Vol C Tables 4.2.6.8 and 6.1.1.4'
H H 0.0000 0.0000 'International Tables Vol C Tables 4.2.6.8 and 6.1.1.4'
N N 0.0311 0.0180 'International Tables Vol C Tables 4.2.6.8 and 6.1.1.4'
O O 0.0492 0.0322 'International Tables Vol C Tables 4.2.6.8 and 6.1.1.4'
Zn Zn -1.5491 0.6778 'International Tables Vol C Tables 4.2.6.8 and 6.1.1.4'

loop_
_geom_angle_atom_site_label_1
_geom_angle_atom_site_label_2
_geom_angle_atom_site_label_3
_geom_angle_site_symmetry_1
_geom_angle_site_symmetry_3
_geom_angle
_geom_angle_publ_flag
O1 Zn1 O2 . . 143.12(9) ?
O1 Zn1 O4 . 2_577 98.26(9) ?
O2 Zn1 O4 . 2_577 114.42(9) ?
O1 Zn1 O5 . 1_565 101.40(9) ?
O2 Zn1 O5 . 1_565 89.07(10) ?
O4 Zn1 O5 2_577 1_565 101.17(10) ?
O1 Zn1 O7 . 1_556 80.98(10) ?
O2 Zn1 O7 . 1_556 84.18(10) ?
O4 Zn1 O7 2_577 1_556 86.71(10) ?
O5 Zn1 O7 1_565 1_556 171.26(11) ?
C31 N1 C32 . . 118.3(4) ?
C31 N1 C33 . . 120.4(5) ?
C32 N1 C33 . . 120.5(4) ?
Zn1 O1 Zn3 . 1_565 108.16(9) ?
Zn1 O1 Zn3 . 2_667 134.20(11) ?
Zn3 O1 Zn3 1_565 2_667 97.93(9) ?
Zn1 O1 H1A . . 104.7 ?
Zn3 O1 H1A 1_565 . 98.1 ?
Zn3 O1 H1A 2_667 . 108.2 ?
O3A C1 O4 . . 117.9(7) ?
O3 C1 O4 . . 125.0(4) ?
O3A C1 C2 . . 117.0(6) ?
O3 C1 C2 . . 115.5(3) ?
O4 C1 C2 . . 118.8(2) ?
O6 Zn3 O1 . 1_545 97.71(9) ?
O6 Zn3 O11 . . 90.87(10) ?
O1 Zn3 O11 1_545 . 167.12(9) ?
O6 Zn3 O1 . 2_667 92.57(9) ?
O1 Zn3 O1 1_545 2_667 82.07(9) ?
O11 Zn3 O1 . 2_667 88.00(9) ?
O6 Zn3 O12 . . 171.43(11) ?
O1 Zn3 O12 1_545 . 83.57(9) ?
O11 Zn3 O12 . . 89.37(11) ?
O1 Zn3 O12 2_667 . 96.00(9) ?
O6 Zn3 O10 . 2_656 85.12(10) ?
O1 Zn3 O10 1_545 2_656 87.01(9) ?
O11 Zn3 O10 . 2_656 103.33(10) ?
O1 Zn3 O10 2_667 2_656 168.44(9) ?
O12 Zn3 O10 . 2_656 86.49(10) ?
O6 Zn3 Zn3 . 2_657 96.80(8) ?
O1 Zn3 Zn3 1_545 2_657 41.17(6) ?
O11 Zn3 Zn3 . 2_657 128.41(7) ?
O1 Zn3 Zn3 2_667 2_657 40.90(6) ?
O12 Zn3 Zn3 . 2_657 89.74(8) ?
O10 Zn3 Zn3 2_656 2_657 128.08(7) ?
C1 O3 Zn2 . . 144.9(6) ?
C1 O3A Zn2 . . 144.4(13) ?
C4 C3 C2 . . 120.5(3) ?
C4 C3 H3 . . 119.7 ?
C2 C3 H3 . . 119.7 ?
O3 Zn2 O2 . . 103.1(4) ?
O3A Zn2 O2 . . 123.1(6) ?
O3 Zn2 O8 . 1_556 127.0(4) ?
O2 Zn2 O8 . 1_556 129.45(10) ?
O3 Zn2 O9 . 2_666 83.45(17) ?
O2 Zn2 O9 . 2_666 100.25(9) ?
O8 Zn2 O9 1_556 2_666 92.80(10) ?
O3 Zn2 O2 . 2_577 90.92(17) ?
O2 Zn2 O2 . 2_577 79.77(9) ?
O8 Zn2 O2 1_556 2_577 91.58(9) ?
O9 Zn2 O2 2_666 2_577 174.23(9) ?
Zn1 O2 Zn2 . . 109.72(9) ?
Zn1 O2 Zn2 . 2_577 115.48(10) ?
Zn2 O2 Zn2 . 2_577 100.23(9) ?
Zn1 O2 H2A . . 106.9 ?
Zn2 O2 H2A . . 111.2 ?
Zn2 O2 H2A 2_577 . 113.2 ?
C3 C2 C7 . . 119.9(3) ?
C3 C2 C1 . . 117.6(3) ?
C7 C2 C1 . . 122.5(3) ?
C3 C4 C5 . . 120.3(3) ?
C3 C4 H4 . . 119.8 ?
C5 C4 H4 . . 119.8 ?
C1 O4 Zn1 . 2_577 119.0(2) ?
C6 C5 C4 . . 118.6(3) ?
C6 C5 C8 . . 120.9(3) ?
C4 C5 C8 . . 120.5(3) ?
C23 O5 Zn1 . 1_545 127.3(2) ?
C7 C6 C5 . . 121.1(3) ?
C7 C6 H6 . . 119.4 ?
C5 C6 H6 . . 119.4 ?
C23 O6 Zn3 . . 125.0(2) ?
C6 C7 C2 . . 119.4(3) ?
C6 C7 H7 . . 120.3 ?
C2 C7 H7 . . 120.3 ?
C15 O7 Zn1 . 1_554 158.5(3) ?
C15 O8 Zn2 . 1_554 104.3(2) ?
C16 C8 C5 . . 122.4(3) ?
C16 C8 C9 . . 123.2(3) ?
C5 C8 C9 . . 114.4(2) ?
C30 O9 Zn2 . 2_666 131.2(2) ?
C14 C9 C10 . . 118.1(3) ?
C14 C9 C8 . . 122.7(3) ?
C10 C9 C8 . . 119.2(3) ?
C10 C11 C12 . . 120.0(3) ?
C10 C11 H11 . . 120.0 ?
C12 C11 H11 . . 120.0 ?
Zn3 O11 H11B . . 129.7 ?
Zn3 O11 H11A . . 112.8 ?
H11B O11 H11A . . 107.0 ?
C11 C10 C9 . . 121.3(3) ?
C11 C10 H10 . . 119.4 ?
C9 C10 H10 . . 119.4 ?
C30 O10 Zn3 . 2_656 126.3(2) ?
C13 C12 C11 . . 119.4(3) ?
C13 C12 C15 . . 121.4(3) ?
C11 C12 C15 . . 119.1(3) ?
C31 O12 Zn3 . . 137.7(3) ?
C12 C13 C14 . . 120.4(3) ?
C12 C13 H13 . . 119.8 ?
C14 C13 H13 . . 119.8 ?
C13 C14 C9 . . 120.7(3) ?
C13 C14 H14 . . 119.6 ?
C9 C14 H14 . . 119.6 ?
O7 C15 O8 . . 123.4(3) ?
O7 C15 C12 . . 118.3(3) ?
O8 C15 C12 . . 118.3(3) ?
C8 C16 C24 . . 123.3(3) ?
C8 C16 C17 . . 122.3(3) ?
C24 C16 C17 . . 114.4(2) ?
C18 C19 C20 . . 120.2(3) ?
C18 C19 H19 . . 119.9 ?
C20 C19 H19 . . 119.9 ?
C19 C18 C17 . . 121.0(3) ?
C19 C18 H18 . . 119.5 ?
C17 C18 H18 . . 119.5 ?
C18 C17 C22 . . 118.1(3) ?
C18 C17 C16 . . 122.0(3) ?
C22 C17 C16 . . 119.9(3) ?
C19 C20 C21 . . 119.0(3) ?
C19 C20 C23 . . 121.1(3) ?
C21 C20 C23 . . 119.7(3) ?
C22 C21 C20 . . 120.4(3) ?
C22 C21 H21 . . 119.8 ?
C20 C21 H21 . . 119.8 ?
C21 C22 C17 . . 121.2(3) ?
C21 C22 H22 . . 119.4 ?
C17 C22 H22 . . 119.4 ?
O6 C23 O5 . . 126.3(3) ?
O6 C23 C20 . . 117.2(3) ?
O5 C23 C20 . . 116.5(3) ?
C25 C24 C29 . . 118.3(3) ?
C25 C24 C16 . . 120.6(3) ?
C29 C24 C16 . . 120.9(3) ?
C26 C25 C24 . . 121.6(3) ?
C26 C25 H25 . . 119.2 ?
C24 C25 H25 . . 119.2 ?
C25 C26 C27 . . 120.2(3) ?
C25 C26 H26 . . 119.9 ?
C27 C26 H26 . . 119.9 ?
C28 C27 C26 . . 118.8(3) ?
C28 C27 C30 . . 120.4(3) ?
C26 C27 C30 . . 120.7(3) ?
C27 C28 C29 . . 120.8(3) ?
C27 C28 H28 . . 119.6 ?
C29 C28 H28 . . 119.6 ?
C28 C29 C24 . . 120.2(3) ?
C28 C29 H29 . . 119.9 ?
C24 C29 H29 . . 119.9 ?
O9 C30 O10 . . 125.4(3) ?
O9 C30 C27 . . 116.3(3) ?
O10 C30 C27 . . 118.2(3) ?
O12 C31 N1 . . 122.9(4) ?
O12 C31 H31 . . 118.5 ?
N1 C31 H31 . . 118.5 ?
N1 C32 H32A . . 109.5 ?
N1 C32 H32B . . 109.5 ?
H32A C32 H32B . . 109.5 ?
N1 C32 H32C . . 109.5 ?
H32A C32 H32C . . 109.5 ?
H32B C32 H32C . . 109.5 ?
N1 C33 H33A . . 109.5 ?
N1 C33 H33B . . 109.5 ?
H33A C33 H33B . . 109.5 ?
N1 C33 H33C . . 109.5 ?
H33A C33 H33C . . 109.5 ?
H33B C33 H33C . . 109.5 ?
N1_1 C1_1 O1_1 . . 117.4(10) ?
N1_1 C1_1 H1_1 . . 121.3 ?
O1_1 C1_1 H1_1 . . 121.3 ?
C1_1 N1_1 C3_1 . . 121.6(10) ?
C1_1 N1_1 C2_1 . . 124.1(11) ?
C3_1 N1_1 C2_1 . . 114.3(10) ?
N1_1 C2_1 H2A_1 . . 109.5 ?
N1_1 C2_1 H2B_1 . . 109.5 ?
H2A_1 C2_1 H2B_1 . . 109.5 ?
N1_1 C2_1 H2C_1 . . 109.5 ?
H2A_1 C2_1 H2C_1 . . 109.5 ?
H2B_1 C2_1 H2C_1 . . 109.5 ?
N1_1 C3_1 H3A_1 . . 109.5 ?
N1_1 C3_1 H3B_1 . . 109.5 ?
H3A_1 C3_1 H3B_1 . . 109.5 ?
N1_1 C3_1 H3C_1 . . 109.5 ?
H3A_1 C3_1 H3C_1 . . 109.5 ?
H3B_1 C3_1 H3C_1 . . 109.5 ?
N1A_1 C1A_1 O1A_1 . . 116.8(11) ?
N1A_1 C1A_1 H1A_1 . . 121.6 ?
O1A_1 C1A_1 H1A_1 . . 121.6 ?
C1A_1 N1A_1 C3A_1 . . 121.3(11) ?
C1A_1 N1A_1 C2A_1 . . 121.1(14) ?
C3A_1 N1A_1 C2A_1 . . 117.5(12) ?
N1A_1 C2A_1 H2AA_1 . . 109.5 ?
N1A_1 C2A_1 H2AB_1 . . 109.5 ?
H2AA_1 C2A_1 H2AB_1 . . 109.5 ?
N1A_1 C2A_1 H2AC_1 . . 109.5 ?
H2AA_1 C2A_1 H2AC_1 . . 109.5 ?
H2AB_1 C2A_1 H2AC_1 . . 109.5 ?
N1A_1 C3A_1 H3AA_1 . . 109.5 ?
N1A_1 C3A_1 H3AB_1 . . 109.5 ?
H3AA_1 C3A_1 H3AB_1 . . 109.5 ?
N1A_1 C3A_1 H3AC_1 . . 109.5 ?
H3AA_1 C3A_1 H3AC_1 . . 109.5 ?
H3AB_1 C3A_1 H3AC_1 . . 109.5 ?

loop_
_geom_bond_atom_site_label_1
_geom_bond_atom_site_label_2
_geom_bond_site_symmetry_2
_geom_bond_distance
_geom_bond_publ_flag
Zn1 O1 . 1.946(2) ?
Zn1 O2 . 1.971(2) ?
Zn1 O4 2_577 2.024(2) ?
Zn1 O5 1_565 2.046(2) ?
Zn1 O7 1_556 2.339(3) ?
N1 C31 . 1.333(6) ?
N1 C32 . 1.491(7) ?
N1 C33 . 1.492(7) ?
O1 Zn3 1_565 2.078(2) ?
O1 Zn3 2_667 2.089(2) ?
O1 H1A . 0.8246 ?
C1 O3A . 1.264(3) ?
C1 O3 . 1.264(3) ?
C1 O4 . 1.264(3) ?
C1 C2 . 1.506(4) ?
Zn3 O6 . 2.057(2) ?
Zn3 O11 . 2.084(2) ?
Zn3 O12 . 2.114(2) ?
Zn3 O10 2_656 2.117(2) ?
Zn3 Zn3 2_657 3.1430(8) ?
O3 Zn2 . 2.008(6) ?
O3A Zn2 . 2.013(12) ?
C3 C4 . 1.386(4) ?
C3 C2 . 1.387(5) ?
C3 H3 . 0.95 ?
Zn2 O2 . 2.016(2) ?
Zn2 O8 1_556 2.019(2) ?
Zn2 O9 2_666 2.071(2) ?
Zn2 O2 2_577 2.141(2) ?
O2 H2A . 0.81 ?
C2 C7 . 1.391(5) ?
C4 C5 . 1.396(4) ?
C4 H4 . 0.95 ?
C5 C6 . 1.395(4) ?
C5 C8 . 1.491(4) ?
O5 C23 . 1.261(4) ?
C6 C7 . 1.390(4) ?
C6 H6 . 0.95 ?
O6 C23 . 1.254(4) ?
C7 H7 . 0.95 ?
O7 C15 . 1.241(5) ?
O8 C15 . 1.265(5) ?
C8 C16 . 1.346(4) ?
C8 C9 . 1.493(4) ?
O9 C30 . 1.255(4) ?
C9 C14 . 1.396(4) ?
C9 C10 . 1.401(4) ?
C11 C10 . 1.380(4) ?
C11 C12 . 1.393(5) ?
C11 H11 . 0.95 ?
O11 H11B . 0.8609 ?
O11 H11A . 0.797 ?
C10 H10 . 0.95 ?
O10 C30 . 1.266(4) ?
C12 C13 . 1.388(5) ?
C12 C15 . 1.505(4) ?
O12 C31 . 1.201(5) ?
C13 C14 . 1.389(4) ?
C13 H13 . 0.95 ?
C14 H14 . 0.95 ?
C16 C24 . 1.489(4) ?
C16 C17 . 1.495(4) ?
C19 C18 . 1.389(4) ?
C19 C20 . 1.394(5) ?
C19 H19 . 0.95 ?
C18 C17 . 1.396(4) ?
C18 H18 . 0.95 ?
C17 C22 . 1.399(4) ?
C20 C21 . 1.398(5) ?
C20 C23 . 1.508(4) ?
C21 C22 . 1.378(4) ?
C21 H21 . 0.95 ?
C22 H22 . 0.95 ?
C24 C25 . 1.396(4) ?
C24 C29 . 1.397(4) ?
C25 C26 . 1.373(5) ?
C25 H25 . 0.95 ?
C26 C27 . 1.398(5) ?
C26 H26 . 0.95 ?
C27 C28 . 1.391(5) ?
C27 C30 . 1.509(4) ?
C28 C29 . 1.391(4) ?
C28 H28 . 0.95 ?
C29 H29 . 0.95 ?
C31 H31 . 0.95 ?
C32 H32A . 0.98 ?
C32 H32B . 0.98 ?
C32 H32C . 0.98 ?
C33 H33A . 0.98 ?
C33 H33B . 0.98 ?
C33 H33C . 0.98 ?
C1_1 N1_1 . 1.322(11) ?
C1_1 O1_1 . 1.327(12) ?
C1_1 H1_1 . 0.95 ?
N1_1 C3_1 . 1.420(12) ?
N1_1 C2_1 . 1.440(11) ?
C2_1 H2A_1 . 0.98 ?
C2_1 H2B_1 . 0.98 ?
C2_1 H2C_1 . 0.98 ?
C3_1 H3A_1 . 0.98 ?
C3_1 H3B_1 . 0.98 ?
C3_1 H3C_1 . 0.98 ?
C1A_1 N1A_1 . 1.317(13) ?
C1A_1 O1A_1 . 1.344(12) ?
C1A_1 H1A_1 . 0.95 ?
N1A_1 C3A_1 . 1.421(13) ?
N1A_1 C2A_1 . 1.430(12) ?
C2A_1 H2AA_1 . 0.98 ?
C2A_1 H2AB_1 . 0.98 ?
C2A_1 H2AC_1 . 0.98 ?
C3A_1 H3AA_1 . 0.98 ?
C3A_1 H3AB_1 . 0.98 ?
C3A_1 H3AC_1 . 0.98 ?
